data_4030810
loop_
_publ_author_name
'Sichla, T.'
'Jacobs, H.'

_publ_section_title
;
 Single crystal X-ray structure determinations on calcium and strontium
 deuteride, CaD2 and SrD2
;
_journal_name_full 'European Journal of Solid State and Inorganic Chemistry'
_journal_page_first 453
_journal_page_last 461
_journal_volume 33
_journal_year 1996
_chemical_formula_sum 'D2 Sr'
_chemical_formula_weight 91.64
_space_group_IT_number 62
_symmetry_cell_setting orthorhombic
_symmetry_Int_Tables_number 62
_symmetry_space_group_name_Hall '-P 2ac 2n'
_symmetry_space_group_name_H-M 'P n m a'
_cell_angle_alpha 90
_cell_angle_beta 90
_cell_angle_gamma 90
_cell_formula_units_Z 4
_cell_length_a 6.361(2)
_cell_length_b 3.857(2)
_cell_length_c 7.303(4)
_cell_volume 179.17(15)
_diffrn_ambient_temperature 293
_diffrn_radiation_probe x-ray
_diffrn_radiation_type AgK\a
_diffrn_radiation_wavelength 0.56087
_exptl_absorpt_coefficient_mu 15.964
_exptl_crystal_density_diffrn 3.397
_exptl_crystal_F_000 160
_refine_ls_number_parameters 12
_refine_ls_number_reflns 451
_refine_ls_R_factor_gt 0.020
_refine_ls_wR_factor_gt 0.023
_cod_data_source_file EJSSIC-1996-33-453-461-2.cif
_cod_data_source_block SrD2
_cod_original_cell_volume 179.1
_cod_original_formula_sum 'D2  Sr'
_cod_database_code 4030810

loop_
_symmetry_equiv_pos_site_id
_symmetry_equiv_pos_as_xyz
1 x,y,z
2 1/2-x,-y,1/2+z
3 1/2+x,1/2-y,1/2-z
4 -x,1/2+y,-z
5 -x,-y,-z
6 1/2+x,y,1/2-z
7 1/2-x,1/2+y,1/2+z
8 x,1/2-y,z

loop_
_atom_site_aniso_label
_atom_site_aniso_U_11
_atom_site_aniso_U_22
_atom_site_aniso_U_33
_atom_site_aniso_U_12
_atom_site_aniso_U_13
_atom_site_aniso_U_23
Sr 0.00989(8) 0.00663(7) 0.01011(8) 0 -0.0006(1) 0

loop_
_atom_site_label
_atom_site_type_symbol
_atom_site_fract_x
_atom_site_fract_y
_atom_site_fract_z
_atom_site_B_iso_or_equiv
Sr Sr 0.2607(4) 0.25 0.8895(4) 0.701(3)
D1 D 0.63(1) 0.25 0.92(1) 2
D2 D 0.05(1) 0.25 0.17(1) 2

loop_
_atom_type_symbol
_atom_type_description
_atom_type_scat_dispersion_real
_atom_type_scat_dispersion_imag
_atom_type_scat_source
D D 0.0000 0.0000 ' International Tables Vol C Tables 4.2.6.8 and 6.1.1.4'
Sr Sr -0.1172 2.2025 ' International Tables Vol C Tables 4.2.6.8 and 6.1.1.4'
